data_2215770
loop_
_publ_author_name
'N. Srinivasan'
'R. Sribala'
'R. Ranjithkumar'
'S. Perumal'
'R.V. Krishnakumar'

_publ_section_title
1-(4-Chlorophenyl)-8-(4-fluorophenyl)-4-[(<i>E</i>)-(4-fluorophenyl)methylidene]-6-methyl-4,5,6,7,7a,8-hexahydro-1,2,4-oxadiazolo[5,4-<i>d</i>]pyrido[3,4-<i>c</i>][1,5]benzothiazepine
_journal_coeditor_code BH2135
_journal_issue 11
_journal_name_full 'Acta Crystallographica Section E'
_journal_page_first o4268
_journal_page_last o4268
_journal_paper_doi 10.1107/S1600536807048465
_journal_volume 63
_journal_year 2007
_chemical_formula_iupac 'C33 H26 Cl F2 N3 O S'
_chemical_formula_moiety 'C33 H26 Cl F2 N3 O S'
_chemical_formula_sum 'C33 H26 Cl F2 N3 O S'
_chemical_formula_weight 586.08
_chemical_name_systematic
;
1-(4-Chlorophenyl)-8-(4-fluorophenyl)-4-[(<i>E</i>)-(4-
fluorophenyl)methylidene]-6-methyl-4,5,6,7,7a,8-hexahydro-
1,2,4-oxadiazolo[5,4-<i>d</i>]pyrido[3,4-<i>c</i>][1,5]benzothiazepine
;
_space_group_IT_number 14
_symmetry_cell_setting monoclinic
_symmetry_space_group_name_Hall '-P 2yn'
_symmetry_space_group_name_H-M 'P 1 21/n 1'
_atom_sites_solution_hydrogens geom
_atom_sites_solution_primary direct
_atom_sites_solution_secondary difmap
_audit_creation_method SHELXL97
_cell_angle_alpha 90.0
_cell_angle_beta 92.630(10)
_cell_angle_gamma 90.0
_cell_formula_units_Z 4
_cell_length_a 10.836(5)
_cell_length_b 11.366(4)
_cell_length_c 23.100(3)
_cell_measurement_reflns_used 5122
_cell_measurement_temperature 298(2)
_cell_measurement_theta_max 30.0
_cell_measurement_theta_min 2.0
_cell_volume 2842.0(17)
_computing_cell_refinement 'SAINT (Bruker--Nonius, 2004)'
_computing_data_collection 'APEXII (Bruker--Nonius, 2004)'
_computing_data_reduction 'SAINT (Bruker--Nonius, 2004)'
_computing_molecular_graphics 'PLUTON (Spek, 2003)'
_computing_publication_material 'SHELXL97 (Sheldrick, 1997)'
_computing_structure_refinement 'SHELXL97 (Sheldrick, 1997)'
_computing_structure_solution 'SHELXS97 (Sheldrick, 1997)'
_diffrn_ambient_temperature 298(2)
_diffrn_measured_fraction_theta_full 0.999
_diffrn_measured_fraction_theta_max 0.996
_diffrn_measurement_device_type 'Bruker Kappa-APEX2 CCD'
_diffrn_measurement_method '\w and \f'
_diffrn_radiation_monochromator graphite
_diffrn_radiation_source 'fine-focus sealed tube'
_diffrn_radiation_type MoK\a
_diffrn_radiation_wavelength 0.71073
_diffrn_reflns_av_R_equivalents 0.0291
_diffrn_reflns_av_sigmaI/netI 0.0315
_diffrn_reflns_limit_h_max 15
_diffrn_reflns_limit_h_min -14
_diffrn_reflns_limit_k_max 15
_diffrn_reflns_limit_k_min -16
_diffrn_reflns_limit_l_max 30
_diffrn_reflns_limit_l_min -32
_diffrn_reflns_number 36502
_diffrn_reflns_theta_full 25.00
_diffrn_reflns_theta_max 30.18
_diffrn_reflns_theta_min 2.11
_diffrn_standards_decay_% 0
_exptl_absorpt_coefficient_mu 0.253
_exptl_absorpt_correction_T_max 0.96
_exptl_absorpt_correction_T_min 0.93
_exptl_absorpt_correction_type multi-scan
_exptl_absorpt_process_details '(SADABS; Sheldrick, 2004)'
_exptl_crystal_colour colourless
_exptl_crystal_density_diffrn 1.370
_exptl_crystal_density_method 'not measured'
_exptl_crystal_description plate
_exptl_crystal_F_000 1216
_exptl_crystal_size_max 0.30
_exptl_crystal_size_mid 0.20
_exptl_crystal_size_min 0.20
_refine_diff_density_max 0.317
_refine_diff_density_min -0.336
_refine_ls_extinction_method none
_refine_ls_goodness_of_fit_ref 1.008
_refine_ls_hydrogen_treatment constr
_refine_ls_matrix_type full
_refine_ls_number_parameters 370
_refine_ls_number_reflns 8394
_refine_ls_number_restraints 0
_refine_ls_restrained_S_all 1.008
_refine_ls_R_factor_all 0.0816
_refine_ls_R_factor_gt 0.0448
_refine_ls_shift/su_max 0.001
_refine_ls_shift/su_mean 0.000
_refine_ls_structure_factor_coef Fsqd
_refine_ls_weighting_details 'calc w=1/[\s^2^(Fo^2^)+(0.0498P)^2^+0.8797P] where P=(Fo^2^+2Fc^2^)/3'
_refine_ls_weighting_scheme calc
_refine_ls_wR_factor_gt 0.1075
_refine_ls_wR_factor_ref 0.1280
_reflns_number_gt 5384
_reflns_number_total 8394
_reflns_threshold_expression I>2\s(I)
_cod_data_source_file bh2135.cif
_cod_data_source_block I
_cod_original_sg_symbol_H-M 'P 21/n'
_cod_database_code 2215770
_cod_database_fobs_code 2215770

loop_
_symmetry_equiv_pos_as_xyz
'x, y, z'
'-x+1/2, y+1/2, -z+1/2'
'-x, -y, -z'
'x-1/2, -y-1/2, z-1/2'

loop_
_atom_site_type_symbol
_atom_site_label
_atom_site_fract_x
_atom_site_fract_y
_atom_site_fract_z
_atom_site_U_iso_or_equiv
_atom_site_adp_type
_atom_site_calc_flag
_atom_site_refinement_flags
_atom_site_occupancy
C C1 0.26565(15) -0.17757(14) 0.62165(7) 0.0415(3) Uani d . 1
N N2 0.18066(13) -0.16509(12) 0.65790(6) 0.0463(3) Uani d . 1
O O3 0.13128(10) -0.04971(10) 0.64893(5) 0.0464(3) Uani d . 1
C C3A 0.22839(14) 0.01637(13) 0.62121(6) 0.0391(3) Uani d . 1
C C4 0.31070(15) 0.06934(13) 0.66958(6) 0.0399(3) Uani d . 1
C C5 0.23745(16) 0.14586(15) 0.70822(7) 0.0458(4) Uani d . 1
H H5A 0.1761 0.0986 0.7268 0.055 Uiso calc R 1
H H5B 0.2920 0.1797 0.7383 0.055 Uiso calc R 1
N N6 0.17576(14) 0.24050(13) 0.67469(6) 0.0491(3) Uani d . 1
C C7 0.09347(16) 0.19098(16) 0.62914(7) 0.0481(4) Uani d . 1
H H7A 0.0515 0.2543 0.6081 0.058 Uiso calc R 1
H H7B 0.0313 0.1427 0.6466 0.058 Uiso calc R 1
C C7A 0.16481(14) 0.11610(13) 0.58675(6) 0.0390(3) Uani d . 1
H H71A 0.1059 0.0818 0.5580 0.047 Uiso calc R 1
C C8 0.25323(15) 0.19818(13) 0.55535(7) 0.0406(3) Uani d . 1
H H8 0.2868 0.2524 0.5851 0.049 Uiso calc R 1
S S9 0.38729(4) 0.12699(4) 0.525049(19) 0.04702(12) Uani d . 1
C C9A 0.31578(15) 0.00373(15) 0.49202(7) 0.0429(4) Uani d . 1
C C10 0.30426(17) -0.00698(17) 0.43211(7) 0.0517(4) Uani d . 1
H H10 0.3324 0.0532 0.4088 0.062 Uiso calc R 1
C C11 0.25179(19) -0.10530(18) 0.40693(8) 0.0582(5) Uani d . 1
H H11 0.2471 -0.1128 0.3668 0.070 Uiso calc R 1
C C12 0.20602(17) -0.19283(17) 0.44107(8) 0.0544(4) Uani d . 1
H H12 0.1700 -0.2592 0.4239 0.065 Uiso calc R 1
C C13 0.21341(16) -0.18245(15) 0.50082(7) 0.0469(4) Uani d . 1
H H13 0.1800 -0.2407 0.5236 0.056 Uiso calc R 1
C C13A 0.27046(14) -0.08553(14) 0.52684(7) 0.0404(3) Uani d . 1
N N14 0.28845(12) -0.07636(11) 0.58843(5) 0.0396(3) Uani d . 1
C C1E 0.47422(19) -0.48916(16) 0.60873(8) 0.0560(5) Uani d . 1
C C2E 0.36580(19) -0.49215(15) 0.63745(8) 0.0535(4) Uani d . 1
H H2E 0.3392 -0.5617 0.6541 0.064 Uiso calc R 1
C C3E 0.29710(17) -0.39048(14) 0.64122(7) 0.0470(4) Uani d . 1
H H3E 0.2230 -0.3917 0.6600 0.056 Uiso calc R 1
C C4E 0.33800(16) -0.28603(14) 0.61706(7) 0.0426(4) Uani d . 1
C C5E 0.44779(17) -0.28544(16) 0.58912(8) 0.0546(4) Uani d . 1
H H5E 0.4760 -0.2157 0.5733 0.066 Uiso calc R 1
C C6E 0.51637(19) -0.38703(17) 0.58441(9) 0.0611(5) Uani d . 1
H H6E 0.5898 -0.3865 0.5651 0.073 Uiso calc R 1
C C40 0.43178(15) 0.04950(14) 0.67434(7) 0.0438(4) Uani d . 1
H H40 0.4622 -0.0044 0.6483 0.053 Uiso calc R 1
C C41 0.52401(16) 0.10201(17) 0.71562(7) 0.0492(4) Uani d . 1
C C42 0.5219(2) 0.21982(18) 0.73168(9) 0.0641(5) Uani d . 1
H H42 0.4578 0.2676 0.7174 0.077 Uiso calc R 1
C C43 0.6129(2) 0.2676(2) 0.76843(11) 0.0807(7) Uani d . 1
H H43 0.6101 0.3463 0.7792 0.097 Uiso calc R 1
C C44 0.7058(2) 0.1977(3) 0.78831(11) 0.0828(7) Uani d . 1
C C45 0.7134(2) 0.0817(3) 0.77427(10) 0.0809(7) Uani d . 1
H H45 0.7784 0.0356 0.7890 0.097 Uiso calc R 1
C C46 0.62175(17) 0.0339(2) 0.73741(9) 0.0619(5) Uani d . 1
H H46 0.6260 -0.0451 0.7272 0.074 Uiso calc R 1
C C61 0.1071(2) 0.3164(2) 0.71289(9) 0.0737(6) Uani d . 1
H H61A 0.1624 0.3477 0.7427 0.111 Uiso calc R 1
H H61B 0.0436 0.2714 0.7303 0.111 Uiso calc R 1
H H61C 0.0702 0.3798 0.6908 0.111 Uiso calc R 1
C C81 0.18678(15) 0.27456(14) 0.51049(7) 0.0405(3) Uani d . 1
C C82 0.11326(16) 0.22881(16) 0.46533(7) 0.0507(4) Uani d . 1
H H82 0.1009 0.1479 0.4630 0.061 Uiso calc R 1
C C83 0.05769(18) 0.3015(2) 0.42351(8) 0.0603(5) Uani d . 1
H H83 0.0090 0.2702 0.3931 0.072 Uiso calc R 1
C C84 0.0760(2) 0.4192(2) 0.42803(9) 0.0670(6) Uani d . 1
C C85 0.1463(2) 0.46790(19) 0.47118(11) 0.0792(7) Uani d . 1
H H85 0.1573 0.5490 0.4731 0.095 Uiso calc R 1
C C86 0.2018(2) 0.39493(16) 0.51271(9) 0.0622(5) Uani d . 1
H H86 0.2504 0.4279 0.5428 0.075 Uiso calc R 1
F F1 0.79600(16) 0.24504(19) 0.82413(8) 0.1296(7) Uani d . 1
F F2 0.02109(15) 0.49074(14) 0.38734(6) 0.1075(5) Uani d . 1
CL1 CL1 0.55743(6) -0.61865(5) 0.60066(3) 0.0882(2) Uani d . 1

loop_
_atom_site_aniso_label
_atom_site_aniso_U_11
_atom_site_aniso_U_22
_atom_site_aniso_U_33
_atom_site_aniso_U_12
_atom_site_aniso_U_13
_atom_site_aniso_U_23
C1 0.0473(9) 0.0431(8) 0.0338(8) -0.0042(7) -0.0001(7) 0.0055(6)
N2 0.0513(8) 0.0449(7) 0.0429(8) -0.0018(6) 0.0041(6) 0.0078(6)
O3 0.0455(6) 0.0478(6) 0.0465(6) -0.0002(5) 0.0097(5) 0.0072(5)
C3A 0.0404(8) 0.0430(8) 0.0341(8) 0.0006(6) 0.0042(6) 0.0043(6)
C4 0.0457(9) 0.0423(8) 0.0315(7) 0.0019(6) 0.0007(6) 0.0066(6)
C5 0.0497(9) 0.0533(9) 0.0342(8) 0.0067(7) 0.0008(7) 0.0020(7)
N6 0.0583(9) 0.0519(8) 0.0370(7) 0.0130(7) 0.0009(6) -0.0011(6)
C7 0.0459(9) 0.0579(10) 0.0407(9) 0.0104(7) 0.0027(7) 0.0055(7)
C7A 0.0385(8) 0.0455(8) 0.0326(8) 0.0007(6) -0.0020(6) 0.0033(6)
C8 0.0441(9) 0.0414(8) 0.0362(8) 0.0009(6) -0.0013(7) 0.0018(6)
S9 0.0408(2) 0.0489(2) 0.0518(3) -0.00048(17) 0.00653(18) 0.01041(18)
C9A 0.0408(8) 0.0493(9) 0.0392(8) 0.0071(7) 0.0081(7) 0.0073(7)
C10 0.0529(10) 0.0627(11) 0.0402(9) 0.0078(8) 0.0111(8) 0.0107(8)
C11 0.0636(12) 0.0768(13) 0.0341(9) 0.0095(10) 0.0024(8) 0.0012(8)
C12 0.0583(11) 0.0605(11) 0.0438(10) 0.0031(8) -0.0054(8) -0.0053(8)
C13 0.0494(10) 0.0504(9) 0.0408(9) -0.0002(7) 0.0011(7) 0.0026(7)
C13A 0.0411(8) 0.0464(8) 0.0338(8) 0.0055(6) 0.0036(6) 0.0034(6)
N14 0.0473(7) 0.0382(6) 0.0332(7) 0.0015(5) 0.0028(5) 0.0048(5)
C1E 0.0650(12) 0.0476(9) 0.0547(11) 0.0095(8) -0.0054(9) 0.0014(8)
C2E 0.0753(13) 0.0404(8) 0.0445(9) -0.0027(8) -0.0010(9) 0.0055(7)
C3E 0.0601(10) 0.0447(9) 0.0363(8) -0.0046(7) 0.0046(7) 0.0032(6)
C4E 0.0518(9) 0.0417(8) 0.0339(8) -0.0013(7) -0.0016(7) 0.0042(6)
C5E 0.0556(11) 0.0474(9) 0.0611(11) -0.0006(8) 0.0065(9) 0.0116(8)
C6E 0.0558(11) 0.0600(11) 0.0682(13) 0.0070(9) 0.0092(10) 0.0086(9)
C40 0.0447(9) 0.0484(9) 0.0383(8) 0.0022(7) 0.0012(7) 0.0066(7)
C41 0.0446(9) 0.0627(11) 0.0400(9) -0.0014(8) -0.0004(7) 0.0105(7)
C42 0.0634(12) 0.0601(12) 0.0675(13) -0.0060(9) -0.0096(10) 0.0087(10)
C43 0.0832(16) 0.0760(15) 0.0812(16) -0.0228(13) -0.0137(13) -0.0014(12)
C44 0.0693(15) 0.110(2) 0.0672(14) -0.0264(14) -0.0187(12) 0.0072(14)
C45 0.0529(12) 0.116(2) 0.0717(15) 0.0024(13) -0.0179(11) 0.0199(14)
C46 0.0501(11) 0.0755(13) 0.0597(12) 0.0049(9) -0.0027(9) 0.0105(10)
C61 0.0951(17) 0.0759(14) 0.0501(11) 0.0348(12) 0.0032(11) -0.0070(10)
C81 0.0426(8) 0.0442(8) 0.0350(8) 0.0034(6) 0.0040(7) 0.0042(6)
C82 0.0543(10) 0.0515(10) 0.0455(10) -0.0002(8) -0.0044(8) 0.0032(7)
C83 0.0560(11) 0.0831(14) 0.0412(10) 0.0075(10) -0.0055(8) 0.0089(9)
C84 0.0723(14) 0.0732(13) 0.0556(12) 0.0189(11) 0.0033(10) 0.0271(10)
C85 0.1073(19) 0.0467(11) 0.0828(16) 0.0116(11) -0.0055(14) 0.0163(10)
C86 0.0826(14) 0.0457(10) 0.0573(12) -0.0001(9) -0.0093(10) 0.0019(8)
F1 0.1032(12) 0.1675(18) 0.1129(13) -0.0444(12) -0.0530(10) -0.0030(12)
F2 0.1228(12) 0.1098(11) 0.0883(10) 0.0369(10) -0.0117(9) 0.0513(9)
CL1 0.0964(4) 0.0586(3) 0.1103(5) 0.0258(3) 0.0137(4) 0.0067(3)

loop_
_atom_type_symbol
_atom_type_description
_atom_type_scat_dispersion_real
_atom_type_scat_dispersion_imag
_atom_type_scat_source
C C 0.0033 0.0016 'International Tables Vol C Tables 4.2.6.8 and 6.1.1.4'
H H 0.0000 0.0000 'International Tables Vol C Tables 4.2.6.8 and 6.1.1.4'
N N 0.0061 0.0033 'International Tables Vol C Tables 4.2.6.8 and 6.1.1.4'
O O 0.0106 0.0060 'International Tables Vol C Tables 4.2.6.8 and 6.1.1.4'
S S 0.1246 0.1234 'International Tables Vol C Tables 4.2.6.8 and 6.1.1.4'
CL1 CL1 0.1484 0.1585 'International Tables Vol C Tables 4.2.6.8 and 6.1.1.4'
F F 0.0171 0.0103 'International Tables Vol C Tables 4.2.6.8 and 6.1.1.4'

loop_
_geom_angle_atom_site_label_1
_geom_angle_atom_site_label_2
_geom_angle_atom_site_label_3
_geom_angle
N2 C1 N14 114.48(14)
N2 C1 C4E 122.87(14)
N14 C1 C4E 122.57(14)
C1 N2 O3 106.42(12)
N2 O3 C3A 105.22(11)
O3 C3A N14 101.65(12)
O3 C3A C4 106.91(12)
N14 C3A C4 113.85(13)
O3 C3A C7A 106.98(12)
N14 C3A C7A 117.59(12)
C4 C3A C7A 108.88(13)
C40 C4 C5 126.58(15)
C40 C4 C3A 122.42(15)
C5 C4 C3A 110.99(14)
N6 C5 C4 110.59(13)
N6 C5 H5A 109.5
C4 C5 H5A 109.5
N6 C5 H5B 109.5
C4 C5 H5B 109.5
H5A C5 H5B 108.1
C7 N6 C61 110.58(15)
C7 N6 C5 110.23(14)
C61 N6 C5 110.24(14)
N6 C7 C7A 111.41(14)
N6 C7 H7A 109.3
C7A C7 H7A 109.3
N6 C7 H7B 109.3
C7A C7 H7B 109.3
H7A C7 H7B 108.0
C3A C7A C7 107.88(12)
C3A C7A C8 114.71(13)
C7 C7A C8 107.87(13)
C3A C7A H71A 108.7
C7 C7A H71A 108.7
C8 C7A H71A 108.7
C81 C8 C7A 112.57(13)
C81 C8 S9 110.72(11)
C7A C8 S9 115.70(11)
C81 C8 H8 105.7
C7A C8 H8 105.7
S9 C8 H8 105.7
C9A S9 C8 100.17(8)
C10 C9A C13A 119.46(16)
C10 C9A S9 121.32(13)
C13A C9A S9 119.22(12)
C11 C10 C9A 120.71(17)
C11 C10 H10 119.6
C9A C10 H10 119.6
C10 C11 C12 119.95(17)
C10 C11 H11 120.0
C12 C11 H11 120.0
C11 C12 C13 120.28(18)
C11 C12 H12 119.9
C13 C12 H12 119.9
C12 C13 C13A 120.28(16)
C12 C13 H13 119.9
C13A C13 H13 119.9
C13 C13A C9A 119.24(15)
C13 C13A N14 121.77(14)
C9A C13A N14 118.94(14)
C1 N14 C13A 117.52(13)
C1 N14 C3A 102.24(12)
C13A N14 C3A 121.47(12)
C2E C1E C6E 121.62(17)
C2E C1E CL1 119.26(15)
C6E C1E CL1 119.08(16)
C1E C2E C3E 119.01(16)
C1E C2E H2E 120.5
C3E C2E H2E 120.5
C2E C3E C4E 120.40(17)
C2E C3E H3E 119.8
C4E C3E H3E 119.8
C5E C4E C3E 119.26(16)
C5E C4E C1 120.32(15)
C3E C4E C1 120.42(16)
C4E C5E C6E 120.79(17)
C4E C5E H5E 119.6
C6E C5E H5E 119.6
C1E C6E C5E 118.91(19)
C1E C6E H6E 120.5
C5E C6E H6E 120.5
C4 C40 C41 128.37(16)
C4 C40 H40 115.8
C41 C40 H40 115.8
C46 C41 C42 117.55(18)
C46 C41 C40 119.45(18)
C42 C41 C40 122.90(16)
C43 C42 C41 121.5(2)
C43 C42 H42 119.3
C41 C42 H42 119.3
C44 C43 C42 118.6(2)
C44 C43 H43 120.7
C42 C43 H43 120.7
C43 C44 C45 122.8(2)
C43 C44 F1 118.6(3)
C45 C44 F1 118.5(2)
C44 C45 C46 118.4(2)
C44 C45 H45 120.8
C46 C45 H45 120.8
C41 C46 C45 121.1(2)
C41 C46 H46 119.5
C45 C46 H46 119.5
N6 C61 H61A 109.5
N6 C61 H61B 109.5
H61A C61 H61B 109.5
N6 C61 H61C 109.5
H61A C61 H61C 109.5
H61B C61 H61C 109.5
C86 C81 C82 117.63(16)
C86 C81 C8 119.57(15)
C82 C81 C8 122.77(15)
C81 C82 C83 121.15(18)
C81 C82 H82 119.4
C83 C82 H82 119.4
C84 C83 C82 118.47(19)
C84 C83 H83 120.8
C82 C83 H83 120.8
C85 C84 C83 122.59(18)
C85 C84 F2 118.8(2)
C83 C84 F2 118.6(2)
C84 C85 C86 118.7(2)
C84 C85 H85 120.6
C86 C85 H85 120.6
C81 C86 C85 121.44(19)
C81 C86 H86 119.3
C85 C86 H86 119.3

loop_
_geom_bond_atom_site_label_1
_geom_bond_atom_site_label_2
_geom_bond_distance
C1 N2 1.281(2)
C1 N14 1.4108(19)
C1 C4E 1.467(2)
N2 O3 1.4279(18)
O3 C3A 1.4639(19)
C3A N14 1.467(2)
C3A C4 1.521(2)
C3A C7A 1.531(2)
C4 C40 1.331(2)
C4 C5 1.499(2)
C5 N6 1.468(2)
C5 H5A 0.9700
C5 H5B 0.9700
N6 C7 1.461(2)
N6 C61 1.461(2)
C7 C7A 1.533(2)
C7 H7A 0.9700
C7 H7B 0.9700
C7A C8 1.542(2)
C7A H71A 0.9800
C8 C81 1.509(2)
C8 S9 1.8298(17)
C8 H8 0.9800
S9 C9A 1.7582(19)
C9A C10 1.389(2)
C9A C13A 1.398(2)
C10 C11 1.371(3)
C10 H10 0.9300
C11 C12 1.376(3)
C11 H11 0.9300
C12 C13 1.384(2)
C12 H12 0.9300
C13 C13A 1.387(2)
C13 H13 0.9300
C13A N14 1.431(2)
C1E C2E 1.376(3)
C1E C6E 1.377(3)
C1E CL1 1.740(2)
C2E C3E 1.380(3)
C2E H2E 0.9300
C3E C4E 1.393(2)
C3E H3E 0.9300
C4E C5E 1.379(3)
C5E C6E 1.380(3)
C5E H5E 0.9300
C6E H6E 0.9300
C40 C41 1.475(2)
C40 H40 0.9300
C41 C46 1.388(3)
C41 C42 1.390(3)
C42 C43 1.383(3)
C42 H42 0.9300
C43 C44 1.346(4)
C43 H43 0.9300
C44 C45 1.361(4)
C44 F1 1.362(3)
C45 C46 1.389(3)
C45 H45 0.9300
C46 H46 0.9300
C61 H61A 0.9600
C61 H61B 0.9600
C61 H61C 0.9600
C81 C86 1.379(2)
C81 C82 1.385(2)
C82 C83 1.388(2)
C82 H82 0.9300
C83 C84 1.356(3)
C83 H83 0.9300
C84 C85 1.345(3)
C84 F2 1.359(2)
C85 C86 1.385(3)
C85 H85 0.9300
C86 H86 0.9300

loop_
_geom_hbond_atom_site_label_D
_geom_hbond_atom_site_label_H
_geom_hbond_atom_site_label_A
_geom_hbond_site_symmetry_A
_geom_hbond_distance_DH
_geom_hbond_distance_HA
_geom_hbond_distance_DA
_geom_hbond_angle_DHA
_geom_hbond_publ_flag
C61 H61C F2 3_566 0.96 2.50 3.435(3) 165.5 yes
C83 H83 N2 3_556 0.93 2.61 3.488(3) 157.4 yes

loop_
_geom_torsion_atom_site_label_1
_geom_torsion_atom_site_label_2
_geom_torsion_atom_site_label_3
_geom_torsion_atom_site_label_4
_geom_torsion
N14 C1 N2 O3 3.69(18)
C4E C1 N2 O3 -179.38(14)
C1 N2 O3 C3A -22.32(15)
N2 O3 C3A N14 31.02(13)
N2 O3 C3A C4 -88.59(14)
N2 O3 C3A C7A 154.89(12)
O3 C3A C4 C40 123.58(16)
N14 C3A C4 C40 12.2(2)
C7A C3A C4 C40 -121.17(16)
O3 C3A C4 C5 -57.68(16)
N14 C3A C4 C5 -169.09(12)
C7A C3A C4 C5 57.57(16)
C40 C4 C5 N6 120.48(18)
C3A C4 C5 N6 -58.19(18)
C4 C5 N6 C7 59.06(18)
C4 C5 N6 C61 -178.59(17)
C61 N6 C7 C7A 177.10(15)
C5 N6 C7 C7A -60.75(17)
O3 C3A C7A C7 58.34(16)
N14 C3A C7A C7 171.77(13)
C4 C3A C7A C7 -56.86(16)
O3 C3A C7A C8 178.57(12)
N14 C3A C7A C8 -67.99(18)
C4 C3A C7A C8 63.37(16)
N6 C7 C7A C3A 59.72(17)
N6 C7 C7A C8 -64.73(16)
C3A C7A C8 C81 165.43(13)
C7 C7A C8 C81 -74.34(16)
C3A C7A C8 S9 36.72(17)
C7 C7A C8 S9 156.96(11)
C81 C8 S9 C9A -84.45(12)
C7A C8 S9 C9A 45.15(12)
C8 S9 C9A C10 110.28(14)
C8 S9 C9A C13A -70.17(14)
C13A C9A C10 C11 -1.6(3)
S9 C9A C10 C11 177.92(14)
C9A C10 C11 C12 2.3(3)
C10 C11 C12 C13 -0.4(3)
C11 C12 C13 C13A -2.0(3)
C12 C13 C13A C9A 2.6(2)
C12 C13 C13A N14 -174.97(16)
C10 C9A C13A C13 -0.8(2)
S9 C9A C13A C13 179.63(12)
C10 C9A C13A N14 176.86(14)
S9 C9A C13A N14 -2.7(2)
N2 C1 N14 C13A -119.50(16)
C4E C1 N14 C13A 63.6(2)
N2 C1 N14 C3A 16.18(17)
C4E C1 N14 C3A -160.76(14)
C13 C13A N14 C1 10.6(2)
C9A C13A N14 C1 -166.97(15)
C13 C13A N14 C3A -116.19(17)
C9A C13A N14 C3A 66.2(2)
O3 C3A N14 C1 -27.85(14)
C4 C3A N14 C1 86.72(15)
C7A C3A N14 C1 -144.21(14)
O3 C3A N14 C13A 105.57(14)
C4 C3A N14 C13A -139.87(14)
C7A C3A N14 C13A -10.8(2)
C6E C1E C2E C3E 0.9(3)
CL1 C1E C2E C3E -176.81(14)
C1E C2E C3E C4E -1.0(3)
C2E C3E C4E C5E 0.2(3)
C2E C3E C4E C1 -179.30(15)
N2 C1 C4E C5E -162.90(17)
N14 C1 C4E C5E 13.8(2)
N2 C1 C4E C3E 16.6(2)
N14 C1 C4E C3E -166.68(15)
C3E C4E C5E C6E 0.7(3)
C1 C4E C5E C6E -179.80(17)
C2E C1E C6E C5E 0.0(3)
CL1 C1E C6E C5E 177.70(16)
C4E C5E C6E C1E -0.8(3)
C5 C4 C40 C41 -4.0(3)
C3A C4 C40 C41 174.52(15)
C4 C40 C41 C46 144.01(19)
C4 C40 C41 C42 -39.7(3)
C46 C41 C42 C43 -0.6(3)
C40 C41 C42 C43 -176.99(19)
C41 C42 C43 C44 0.7(4)
C42 C43 C44 C45 -0.7(4)
C42 C43 C44 F1 179.5(2)
C43 C44 C45 C46 0.6(4)
F1 C44 C45 C46 -179.6(2)
C42 C41 C46 C45 0.5(3)
C40 C41 C46 C45 177.01(19)
C44 C45 C46 C41 -0.5(3)
C7A C8 C81 C86 125.69(18)
S9 C8 C81 C86 -103.06(17)
C7A C8 C81 C82 -56.5(2)
S9 C8 C81 C82 74.79(18)
C86 C81 C82 C83 0.6(3)
C8 C81 C82 C83 -177.30(16)
C81 C82 C83 C84 -0.6(3)
C82 C83 C84 C85 0.4(3)
C82 C83 C84 F2 -179.60(18)
C83 C84 C85 C86 -0.2(4)
F2 C84 C85 C86 179.8(2)
C82 C81 C86 C85 -0.4(3)
C8 C81 C86 C85 177.58(19)
C84 C85 C86 C81 0.2(4)
